data_2241692
loop_
_publ_author_name
'Sonni, Manel'
'Marzouki, Riadh'
'Zid, Mohamed Faouzi'
'Souilem, Amira'

_publ_section_title
;
 Elaboration, \'etude structurale et analyse CHARDI et BVS d'une nouvelle
 vari\'et\'e \b-Na~9~Cr(MoO~4~)~6~ de type alluaudite
;
_journal_coeditor_code RU2067
_journal_issue 6
_journal_name_full 'Acta Crystallographica Section E'
_journal_page_first 833
_journal_page_last 837
_journal_paper_doi 10.1107/S205698901600774X
_journal_volume 72
_journal_year 2016
_chemical_formula_iupac 'Na9 Cr Mo6 O24'
_chemical_formula_moiety 'Cr Mo6 O24, 9(Na)'
_chemical_formula_sum 'Cr Mo6 Na9 O24'
_chemical_formula_weight 1218.55
_chemical_name_systematic
;
Nonasodium chromium(III) hexakis[molybdate(VI)]
;
_space_group_IT_number 15
_symmetry_cell_setting monoclinic
_symmetry_space_group_name_Hall '-C 2yc'
_symmetry_space_group_name_H-M 'C 1 2/c 1'
_atom_sites_solution_primary direct
_atom_sites_solution_secondary difmap
_audit_creation_method SHELXL-97
_cell_angle_alpha 90.00
_cell_angle_beta 112.58(2)
_cell_angle_gamma 90.00
_cell_formula_units_Z 2
_cell_length_a 12.655(2)
_cell_length_b 13.578(2)
_cell_length_c 7.1405(8)
_cell_measurement_reflns_used 25
_cell_measurement_temperature 298(2)
_cell_measurement_theta_max 15
_cell_measurement_theta_min 10
_cell_volume 1132.9(3)
_computing_cell_refinement
;
CAD-4 EXPRESS (Duisenberg, 1992; Mac\'i\<cek & Yordanov, 1992)
;
_computing_data_collection
;
CAD-4 EXPRESS (Duisenberg, 1992; Mac\'i\<cek & Yordanov, 1992)
;
_computing_data_reduction
;
XCAD4 (Harms & Wocadlo, 1995)
;
_computing_molecular_graphics
;
DIAMOND (Brandenburg & Putz, 2001)
;
_computing_publication_material
;
WinGX (Farrugia, 2012) and publCIF (Westrip, 2010)
;
_computing_structure_refinement
;
SHELXL97 (Sheldrick, 2008)
;
_computing_structure_solution
;
SHELXS97 (Sheldrick, 2008)
;
_diffrn_ambient_temperature 298(2)
_diffrn_measured_fraction_theta_full 1.000
_diffrn_measured_fraction_theta_max 1.000
_diffrn_measurement_device_type 'Enraf--Nonius CAD-4'
_diffrn_measurement_method \w/2\q
_diffrn_radiation_monochromator graphite
_diffrn_radiation_source 'fine-focus sealed tube'
_diffrn_radiation_type MoK\a
_diffrn_radiation_wavelength 0.71073
_diffrn_reflns_av_R_equivalents 0.0229
_diffrn_reflns_av_sigmaI/netI 0.0297
_diffrn_reflns_limit_h_max 12
_diffrn_reflns_limit_h_min -16
_diffrn_reflns_limit_k_max 17
_diffrn_reflns_limit_k_min -1
_diffrn_reflns_limit_l_max 9
_diffrn_reflns_limit_l_min -9
_diffrn_reflns_number 2518
_diffrn_reflns_theta_full 26.97
_diffrn_reflns_theta_max 26.97
_diffrn_reflns_theta_min 2.30
_diffrn_standards_decay_% 1.25
_diffrn_standards_interval_time 120
_diffrn_standards_number 2
_exptl_absorpt_coefficient_mu 3.955
_exptl_absorpt_correction_T_max 0.574
_exptl_absorpt_correction_T_min 0.356
_exptl_absorpt_correction_type psi-scan
_exptl_absorpt_process_details
;
(North <i>et al.</i>, 1968)
;
_exptl_crystal_colour red
_exptl_crystal_density_diffrn 3.572
_exptl_crystal_density_method 'not measured'
_exptl_crystal_description prism
_exptl_crystal_F_000 1134
_exptl_crystal_size_max 0.28
_exptl_crystal_size_mid 0.22
_exptl_crystal_size_min 0.14
_refine_diff_density_max 0.924
_refine_diff_density_min -0.978
_refine_ls_extinction_coef 0.0012(2)
_refine_ls_extinction_expression Fc^*^=kFc[1+0.001xFc^2^\l^3^/sin(2\q)]^-1/4^
_refine_ls_extinction_method
;
SHELXL97 (Sheldrick, 2008)
;
_refine_ls_goodness_of_fit_ref 1.058
_refine_ls_matrix_type full
_refine_ls_number_parameters 97
_refine_ls_number_reflns 1231
_refine_ls_number_restraints 0
_refine_ls_restrained_S_all 1.058
_refine_ls_R_factor_all 0.0349
_refine_ls_R_factor_gt 0.0279
_refine_ls_shift/su_max 0.000
_refine_ls_shift/su_mean 0.000
_refine_ls_structure_factor_coef Fsqd
_refine_ls_weighting_details 'calc w=1/[\s^2^(Fo^2^)+(0.0433P)^2^+5.0898P] where P=(Fo^2^+2Fc^2^)/3'
_refine_ls_weighting_scheme calc
_refine_ls_wR_factor_gt 0.0769
_refine_ls_wR_factor_ref 0.0801
_reflns_number_gt 1065
_reflns_number_total 1231
_reflns_threshold_expression I>2\s(I)
_cod_data_source_file ru2067sup1.cif
_cod_data_source_block I
_cod_depositor_comments
;
  Moved the _audit_creation_method data item out of the loop.

  Antanas Vaitkus,
  2019-03-01
;
_cod_original_sg_symbol_H-M 'C 2/c'
_cod_database_code 2241692
_cod_database_fobs_code 2241692

loop_
_symmetry_equiv_pos_as_xyz
'x, y, z'
'-x, y, -z+1/2'
'x+1/2, y+1/2, z'
'-x+1/2, y+1/2, -z+1/2'
'-x, -y, -z'
'x, -y, z-1/2'
'-x+1/2, -y+1/2, -z'
'x+1/2, -y+1/2, z-1/2'

loop_
_atom_site_type_symbol
_atom_site_label
_atom_site_fract_x
_atom_site_fract_y
_atom_site_fract_z
_atom_site_U_iso_or_equiv
_atom_site_adp_type
_atom_site_calc_flag
_atom_site_refinement_flags
_atom_site_occupancy
_atom_site_symmetry_multiplicity
Mo Mo1 0.77009(3) 0.39149(3) 0.37667(6) 0.02349(17) Uani d . 1 1
Mo Mo2 0.0000 0.21336(4) 0.2500 0.0280(2) Uani d S 1 2
Cr Cr1 0.78758(12) 0.34023(11) 0.8756(2) 0.0267(3) Uani d P 0.25 1
Na Na1 0.78758(12) 0.34023(11) 0.8756(2) 0.0267(3) Uani d P 0.75 1
Na Na2 0.0000 0.2313(2) 0.7500 0.0244(5) Uani d S 1 2
Na Na3 0.5000 0.5000 0.0000 0.0409(8) Uani d S 1 2
Na Na4 0.0000 0.5144(4) 0.7500 0.0591(12) Uani d S 1 2
O O1 0.9590(3) 0.2858(3) 0.0309(5) 0.0284(7) Uani d . 1 1
O O2 0.8920(5) 0.1320(3) 0.2490(7) 0.0557(13) Uani d . 1 1
O O3 0.8458(4) 0.5028(3) 0.4008(7) 0.0494(12) Uani d . 1 1
O O4 0.7828(4) 0.3206(4) 0.1796(6) 0.0471(11) Uani d . 1 1
O O5 0.6258(3) 0.4147(3) 0.3165(6) 0.0302(8) Uani d . 1 1
O O6 0.8308(3) 0.3307(3) 0.6084(5) 0.0340(8) Uani d . 1 1

loop_
_atom_site_aniso_label
_atom_site_aniso_U_11
_atom_site_aniso_U_22
_atom_site_aniso_U_33
_atom_site_aniso_U_12
_atom_site_aniso_U_13
_atom_site_aniso_U_23
Mo1 0.0186(2) 0.0331(3) 0.0158(2) -0.00152(16) 0.00336(16) 0.00283(14)
Mo2 0.0463(4) 0.0182(3) 0.0140(3) 0.000 0.0054(2) 0.000
Cr1 0.0274(8) 0.0318(8) 0.0209(7) -0.0042(6) 0.0092(6) -0.0020(5)
Na1 0.0274(8) 0.0318(8) 0.0209(7) -0.0042(6) 0.0092(6) -0.0020(5)
Na2 0.0216(13) 0.0264(13) 0.0291(14) 0.000 0.0142(11) 0.000
Na3 0.052(2) 0.0244(14) 0.0282(15) 0.0021(13) -0.0041(14) -0.0012(12)
Na4 0.0232(17) 0.120(4) 0.0291(17) 0.000 0.0045(13) 0.000
O1 0.0319(18) 0.0332(19) 0.0195(16) 0.0033(15) 0.0092(14) 0.0057(14)
O2 0.073(3) 0.035(2) 0.042(3) -0.014(2) 0.002(2) 0.0113(19)
O3 0.038(2) 0.056(3) 0.047(3) -0.018(2) 0.009(2) 0.015(2)
O4 0.042(2) 0.071(3) 0.028(2) 0.012(2) 0.0122(18) -0.001(2)
O5 0.0226(18) 0.0288(18) 0.035(2) 0.0034(14) 0.0067(15) 0.0084(15)
O6 0.032(2) 0.039(2) 0.0249(19) 0.0100(16) 0.0037(15) 0.0038(15)

loop_
_atom_type_symbol
_atom_type_description
_atom_type_scat_dispersion_real
_atom_type_scat_dispersion_imag
_atom_type_scat_source
O O 0.0106 0.0060 'International Tables Vol C Tables 4.2.6.8 and 6.1.1.4'
Na Na 0.0362 0.0249 'International Tables Vol C Tables 4.2.6.8 and 6.1.1.4'
Cr Cr 0.3209 0.6236 'International Tables Vol C Tables 4.2.6.8 and 6.1.1.4'
Mo Mo -1.6832 0.6857 'International Tables Vol C Tables 4.2.6.8 and 6.1.1.4'

loop_
_geom_angle_atom_site_label_1
_geom_angle_atom_site_label_2
_geom_angle_atom_site_label_3
_geom_angle_site_symmetry_1
_geom_angle_site_symmetry_3
_geom_angle
O5 Mo1 O6 . . 111.06(18)
O5 Mo1 O3 . . 110.5(2)
O6 Mo1 O3 . . 106.8(2)
O5 Mo1 O4 . . 108.13(19)
O6 Mo1 O4 . . 111.0(2)
O3 Mo1 O4 . . 109.4(2)
O1 Mo2 O1 2_655 1_455 111.6(2)
O1 Mo2 O2 2_655 1_455 108.7(2)
O1 Mo2 O2 1_455 1_455 112.77(19)
O1 Mo2 O2 2_655 2_655 112.77(19)
O1 Mo2 O2 1_455 2_655 108.7(2)
O2 Mo2 O2 1_455 2_655 102.0(4)
O2 Cr1 O1 7_656 1_556 167.83(16)
O2 Cr1 O6 7_656 . 103.32(18)
O1 Cr1 O6 1_556 . 83.61(14)
O2 Cr1 O4 7_656 1_556 90.27(19)
O1 Cr1 O4 1_556 1_556 81.65(16)
O6 Cr1 O4 . 1_556 164.22(18)
O2 Cr1 O3 7_656 6_566 97.49(17)
O1 Cr1 O3 1_556 6_566 92.85(16)
O6 Cr1 O3 . 6_566 86.64(17)
O4 Cr1 O3 1_556 6_566 99.67(19)
O2 Cr1 O4 7_656 7_656 79.54(17)
O1 Cr1 O4 1_556 7_656 90.56(15)
O6 Cr1 O4 . 7_656 90.24(15)
O4 Cr1 O4 1_556 7_656 84.30(17)
O3 Cr1 O4 6_566 7_656 175.10(17)

loop_
_geom_bond_atom_site_label_1
_geom_bond_atom_site_label_2
_geom_bond_site_symmetry_2
_geom_bond_distance
_geom_bond_publ_flag
Mo1 O5 . 1.736(4) y
Mo1 O6 . 1.742(4) y
Mo1 O3 . 1.762(4) y
Mo1 O4 . 1.762(4) y
Mo2 O1 2_655 1.750(3) y
Mo2 O1 1_455 1.750(3) y
Mo2 O2 1_455 1.756(5) y
Mo2 O2 2_655 1.756(5) ?
Cr1 O2 7_656 2.132(6) y
Cr1 O1 1_556 2.153(4) y
Cr1 O6 . 2.181(4) y
Cr1 O4 1_556 2.210(4) y
Cr1 O3 6_566 2.240(5) y
Cr1 O4 7_656 2.335(5) y
Na2 O1 1_456 2.375(3) y
Na2 O1 2_655 2.375(4) ?
Na2 O6 2_656 2.401(4) y
Na2 O6 1_455 2.401(4) ?
Na2 O5 7_556 2.472(4) y
Na2 O5 8_456 2.472(4) ?
Na3 O5 . 2.494(3) y
Na3 O5 5_665 2.494(3) ?
Na3 O2 8_455 2.532(4) y
Na3 O2 4_655 2.532(4) ?
Na3 O5 2_655 2.683(4) y
Na3 O5 6_565 2.683(4) ?
Na4 O3 1_455 2.513(5) y
Na4 O3 2_656 2.513(5) ?
Na4 O3 6_466 2.575(5) y
Na4 O3 5_666 2.575(5) ?
